data_7038774
loop_
_publ_author_name
'Visinescu, Diana'
'Alexandru, Maria-Gabriela'
'Madalan, Augustin M.'
'Jeon, Ie-Rang'
'Mathoni\`ere, Corine'
'Cl\'erac, Rodolphe'
'Andruh, Marius'

_publ_section_title
;
 A new family of [Cu(II)Ln(III)M(V)] heterotrimetallic complexes (Ln = La,
 Gd, Tb; M = Mo, W): model systems to probe exchange interactions and
 single-molecule magnet properties.
;
_journal_issue 18
_journal_name_full 'Dalton transactions (Cambridge, England : 2003)'
_journal_page_first 7642
_journal_page_last 7649
_journal_paper_doi 10.1039/c6dt00614k
_journal_volume 45
_journal_year 2016
_chemical_formula_sum 'C26 H32 Cu Gd Mo N10 O11'
_chemical_formula_weight 977.34
_chemical_name_systematic
;
 ?
;
_chemical_properties_physical Photo-sensitive
_space_group_crystal_system monoclinic
_space_group_IT_number 14
_space_group_name_Hall '-P 2yn'
_space_group_name_H-M_alt 'P 1 21/n 1'
_symmetry_space_group_name_Hall '-P 2yn'
_symmetry_space_group_name_H-M 'P 1 21/n 1'
_atom_sites_solution_hydrogens mixed
_audit_creation_method SHELXL-2014
_audit_update_record
;
2016-02-12 deposited with the CCDC.
2016-03-10 downloaded from the CCDC.
;
_cell_angle_alpha 90
_cell_angle_beta 100.978(2)
_cell_angle_gamma 90
_cell_formula_units_Z 4
_cell_length_a 10.0079(2)
_cell_length_b 26.4378(8)
_cell_length_c 13.3118(3)
_cell_measurement_reflns_used 70811
_cell_measurement_temperature 293(2)
_cell_measurement_theta_max 33.66
_cell_measurement_theta_min 2.19
_cell_volume 3457.67(15)
_computing_cell_refinement X-Area
_computing_data_collection X-Area
_computing_data_reduction X-Area
_computing_structure_refinement 'SHELXL-2014 (Sheldrick, 2014)'
_computing_structure_solution 'SHELXS-2014 (Sheldrick, 2014)'
_diffrn_ambient_temperature 293(2)
_diffrn_measured_fraction_theta_full 0.990
_diffrn_measured_fraction_theta_max 0.982
_diffrn_measurement_device_type 'STOE IPDS II'
_diffrn_measurement_method 'omega scans'
_diffrn_radiation_type MoK\a
_diffrn_radiation_wavelength 0.71073
_diffrn_reflns_av_R_equivalents 0.0377
_diffrn_reflns_av_unetI/netI 0.0264
_diffrn_reflns_Laue_measured_fraction_full 0.990
_diffrn_reflns_Laue_measured_fraction_max 0.982
_diffrn_reflns_limit_h_max 13
_diffrn_reflns_limit_h_min -13
_diffrn_reflns_limit_k_max 36
_diffrn_reflns_limit_k_min -36
_diffrn_reflns_limit_l_max 18
_diffrn_reflns_limit_l_min -17
_diffrn_reflns_number 42799
_diffrn_reflns_point_group_measured_fraction_full 0.990
_diffrn_reflns_point_group_measured_fraction_max 0.982
_diffrn_reflns_theta_full 25.242
_diffrn_reflns_theta_max 29.000
_diffrn_reflns_theta_min 2.191
_diffrn_source 'fine-focus sealed tube'
_exptl_absorpt_coefficient_mu 2.933
_exptl_absorpt_correction_T_max 0.5741
_exptl_absorpt_correction_T_min 0.4660
_exptl_absorpt_correction_type multi-scan
_exptl_absorpt_process_details
;
[c.f. r.h. blessing, acta cryst. (1995), a51, 33-38]
;
_exptl_crystal_colour brown
_exptl_crystal_density_diffrn 1.877
_exptl_crystal_density_meas ?
_exptl_crystal_description prism
_exptl_crystal_F_000 1924
_exptl_crystal_preparation 'Magnetic properties'
_exptl_crystal_size_max 0.45
_exptl_crystal_size_mid 0.15
_exptl_crystal_size_min 0.1
_refine_diff_density_max 0.422
_refine_diff_density_min -0.574
_refine_diff_density_rms 0.071
_refine_ls_extinction_method none
_refine_ls_goodness_of_fit_ref 1.031
_refine_ls_hydrogen_treatment mixed
_refine_ls_matrix_type full
_refine_ls_number_parameters 507
_refine_ls_number_reflns 9042
_refine_ls_number_restraints 4
_refine_ls_restrained_S_all 1.031
_refine_ls_R_factor_all 0.0322
_refine_ls_R_factor_gt 0.0232
_refine_ls_shift/su_max 0.001
_refine_ls_shift/su_mean 0.000
_refine_ls_structure_factor_coef Fsqd
_refine_ls_weighting_details 'w=1/[\s^2^(Fo^2^)+(0.0241P)^2^+0.0789P] where P=(Fo^2^+2Fc^2^)/3'
_refine_ls_weighting_scheme calc
_refine_ls_wR_factor_gt 0.0455
_refine_ls_wR_factor_ref 0.0475
_reflns_Friedel_coverage 0.000
_reflns_number_gt 7735
_reflns_number_total 9042
_reflns_threshold_expression 'I > 2\s(I)'
_cod_data_source_file c6dt00614k2.cif
_cod_data_source_block mga8
_cod_depositor_comments
;
The following automatic conversions were performed:

'_exptl_crystal_density_meas' value 'not measured' was changed to '?'
- the value is perceived as not measured.

Automatic conversion script
Id: cif_fix_values 4268 2015-11-12 08:31:59Z antanas 

 Adding full bibliography for 7038773--7038775.cif.
;
_cod_database_code 7038774
_shelx_space_group_comment
;
The symmetry employed for this shelxl refinement is uniquely defined
by the following loop, which should always be used as a source of
symmetry information in preference to the above space-group names.
They are only intended as comments.
;
_shelxl_version_number 2014-3

loop_
_space_group_symop_operation_xyz
'x, y, z'
'-x+1/2, y+1/2, -z+1/2'
'-x, -y, -z'
'x-1/2, -y-1/2, z-1/2'

loop_
_atom_site_label
_atom_site_type_symbol
_atom_site_fract_x
_atom_site_fract_y
_atom_site_fract_z
_atom_site_U_iso_or_equiv
_atom_site_adp_type
_atom_site_occupancy
_atom_site_site_symmetry_order
_atom_site_calc_flag
_atom_site_refinement_flags_posn
_atom_site_refinement_flags_adp
C1 C 0.9246(3) 0.05459(13) 0.6270(3) 0.0575(8) Uani 1 1 d . .
H1A H 0.8642 0.0279 0.5982 0.086 Uiso 1 1 calc R U
H1B H 0.9547 0.0728 0.5730 0.086 Uiso 1 1 calc R U
H1C H 1.0018 0.0404 0.6721 0.086 Uiso 1 1 calc R U
C2 C 0.9290(3) 0.12918(11) 0.7296(2) 0.0416(6) Uani 1 1 d . .
C3 C 1.0618(3) 0.13971(15) 0.7219(3) 0.0602(9) Uani 1 1 d . .
H3 H 1.1086 0.1185 0.6849 0.072 Uiso 1 1 calc R U
C4 C 1.1245(4) 0.18231(17) 0.7700(3) 0.0726(12) Uani 1 1 d . .
H4 H 1.2137 0.1897 0.7645 0.087 Uiso 1 1 calc R U
C5 C 1.0579(4) 0.21334(14) 0.8248(3) 0.0674(11) Uani 1 1 d . .
H5 H 1.1022 0.2419 0.8556 0.081 Uiso 1 1 calc R U
C6 C 0.9226(3) 0.20339(11) 0.8363(2) 0.0510(8) Uani 1 1 d . .
C7 C 0.8574(3) 0.16033(10) 0.7857(2) 0.0386(6) Uani 1 1 d . .
C8 C 0.8586(3) 0.23718(10) 0.8974(3) 0.0572(9) Uani 1 1 d . .
H8 H 0.9043 0.2670 0.9192 0.069 Uiso 1 1 calc R U
C9 C 0.6805(4) 0.26600(10) 0.9835(3) 0.0622(10) Uani 1 1 d . .
H9A H 0.6232 0.2890 0.9375 0.075 Uiso 1 1 calc R U
H9B H 0.7500 0.2857 1.0273 0.075 Uiso 1 1 calc R U
C10 C 0.5962(4) 0.23816(10) 1.0476(2) 0.0596(9) Uani 1 1 d . .
H10A H 0.6538 0.2264 1.1102 0.072 Uiso 1 1 calc R U
H10B H 0.5280 0.2607 1.0658 0.072 Uiso 1 1 calc R U
C11 C 0.4207(3) 0.17474(11) 1.0083(2) 0.0483(7) Uani 1 1 d . .
H11 H 0.3773 0.1913 1.0548 0.058 Uiso 1 1 calc R U
C12 C 0.3597(3) 0.12820(10) 0.9631(2) 0.0405(6) Uani 1 1 d . .
C13 C 0.2432(3) 0.10872(14) 0.9946(2) 0.0589(9) Uani 1 1 d . .
H13 H 0.2024 0.1275 1.0395 0.071 Uiso 1 1 calc R U
C14 C 0.1883(3) 0.06293(15) 0.9610(3) 0.0617(9) Uani 1 1 d . .
H14 H 0.1084 0.0520 0.9801 0.074 Uiso 1 1 calc R U
C15 C 0.2514(3) 0.03303(13) 0.8990(2) 0.0513(7) Uani 1 1 d . .
H15 H 0.2164 0.0013 0.8783 0.062 Uiso 1 1 calc R U
C16 C 0.3668(3) 0.05061(9) 0.86810(18) 0.0347(5) Uani 1 1 d . .
C17 C 0.4182(2) 0.09893(9) 0.89425(17) 0.0307(5) Uani 1 1 d . .
C18 C 0.4748(3) -0.02780(10) 0.8466(2) 0.0503(7) Uani 1 1 d . .
H18A H 0.5257 -0.0446 0.8022 0.075 Uiso 1 1 calc R U
H18B H 0.5286 -0.0261 0.9144 0.075 Uiso 1 1 calc R U
H18C H 0.3927 -0.0463 0.8481 0.075 Uiso 1 1 calc R U
C19 C 0.8518(3) 0.12410(9) 1.11253(18) 0.0335(5) Uani 1 1 d . .
C20 C 1.0267(2) 0.06669(8) 1.22065(18) 0.0307(5) Uani 1 1 d . .
C21 C 1.1051(2) 0.16103(8) 1.23219(19) 0.0319(5) Uani 1 1 d . .
C22 C 1.0877(2) 0.11008(8) 1.39993(18) 0.0304(5) Uani 1 1 d . .
C23 C 0.9072(2) 0.21085(8) 1.2544(2) 0.0328(5) Uani 1 1 d . .
C24 C 0.8720(2) 0.15738(8) 1.41541(18) 0.0308(5) Uani 1 1 d . .
C25 C 0.7079(2) 0.14347(8) 1.24691(19) 0.0305(5) Uani 1 1 d . .
C26 C 0.8345(2) 0.06299(8) 1.32873(18) 0.0296(4) Uani 1 1 d . .
N1 N 0.7447(3) 0.22969(8) 0.92415(19) 0.0496(6) Uani 1 1 d . .
N2 N 0.5292(3) 0.19471(8) 0.98927(17) 0.0434(6) Uani 1 1 d . .
N3 N 0.8104(3) 0.11755(10) 1.02725(18) 0.0536(6) Uani 1 1 d . .
N4 N 1.0814(3) 0.03349(8) 1.19136(18) 0.0463(6) Uani 1 1 d . .
N5 N 1.2012(3) 0.17873(9) 1.2126(2) 0.0499(6) Uani 1 1 d . .
N6 N 1.1760(2) 0.09955(10) 1.46398(18) 0.0457(5) Uani 1 1 d . .
N7 N 0.9048(3) 0.25385(8) 1.2457(2) 0.0507(6) Uani 1 1 d . .
N8 N 0.8378(3) 0.17122(10) 1.48807(19) 0.0499(6) Uani 1 1 d . .
N9 N 0.5931(2) 0.14961(9) 1.2353(2) 0.0473(6) Uani 1 1 d . .
N10 N 0.7857(2) 0.02838(8) 1.35795(19) 0.0453(5) Uani 1 1 d . .
O1 O 0.85404(18) 0.08857(7) 0.68354(15) 0.0422(4) Uani 1 1 d . .
O2 O 0.72868(17) 0.14780(6) 0.78734(14) 0.0354(4) Uani 1 1 d . .
O3 O 0.52114(17) 0.11420(6) 0.85095(13) 0.0322(3) Uani 1 1 d . .
O4 O 0.44095(18) 0.02264(6) 0.80926(13) 0.0358(4) Uani 1 1 d . .
O5 O 0.7463(2) 0.04308(8) 0.85831(16) 0.0407(4) Uani 1 1 d . .
O6 O 0.6484(3) -0.00481(8) 0.6602(2) 0.0663(7) Uani 1 1 d D .
O7 O 0.6211(3) 0.09400(9) 0.53605(17) 0.0463(5) Uani 1 1 d . .
O8 O 0.3846(2) 0.05398(8) 0.60856(18) 0.0561(6) Uani 1 1 d D .
O9 O 0.4745(2) 0.15628(7) 0.64470(16) 0.0414(4) Uani 1 1 d D .
O10 O 0.6383(3) 0.22545(9) 0.5781(2) 0.0624(7) Uani 1 1 d . .
O11 O 0.4256(3) 0.10695(10) 1.3622(2) 0.0568(6) Uani 1 1 d . .
Cu1 Cu 0.63540(3) 0.17064(2) 0.89257(2) 0.03784(7) Uani 1 1 d . .
Mo1 Mo 0.92449(2) 0.13004(2) 1.27546(2) 0.01966(4) Uani 1 1 d . .
Gd1 Gd 0.59829(2) 0.07924(2) 0.71172(2) 0.02397(3) Uani 1 1 d . .
H1W H 0.771(4) 0.0623(17) 0.902(4) 0.088(15) Uiso 1 1 d . .
H2W H 0.798(4) 0.0226(14) 0.852(3) 0.063(11) Uiso 1 1 d . .
H3W H 0.727(4) -0.018(2) 0.693(5) 0.18(3) Uiso 1 1 d D .
H4W H 0.593(4) -0.0314(12) 0.645(4) 0.118(18) Uiso 1 1 d D .
H5W H 0.556(5) 0.0919(17) 0.489(4) 0.096(16) Uiso 1 1 d . .
H6W H 0.688(6) 0.1039(19) 0.525(4) 0.11(2) Uiso 1 1 d . .
H7W H 0.342(4) 0.0312(13) 0.625(3) 0.063(10) Uiso 1 1 d . .
H8W H 0.331(3) 0.0748(12) 0.565(2) 0.081(12) Uiso 1 1 d D .
H9W H 0.430(4) 0.1747(14) 0.684(3) 0.100(15) Uiso 1 1 d D .
H10W H 0.523(4) 0.1763(16) 0.619(3) 0.091(15) Uiso 1 1 d . .
H11W H 0.713(5) 0.2167(18) 0.560(4) 0.104(17) Uiso 1 1 d . .
H12W H 0.654(6) 0.246(2) 0.617(5) 0.14(3) Uiso 1 1 d . .
H13W H 0.463(5) 0.1260(17) 1.328(4) 0.092(16) Uiso 1 1 d . .
H14W H 0.362(5) 0.1222(17) 1.371(4) 0.091(16) Uiso 1 1 d . .

loop_
_atom_site_aniso_label
_atom_site_aniso_U_11
_atom_site_aniso_U_22
_atom_site_aniso_U_33
_atom_site_aniso_U_23
_atom_site_aniso_U_13
_atom_site_aniso_U_12
C1 0.0531(19) 0.0647(18) 0.064(2) 0.0123(16) 0.0346(16) 0.0130(14)
C2 0.0296(13) 0.0574(15) 0.0360(13) 0.0183(12) 0.0018(10) -0.0076(11)
C3 0.0323(15) 0.091(2) 0.0561(19) 0.0247(18) 0.0056(14) -0.0087(14)
C4 0.0353(17) 0.104(3) 0.074(3) 0.036(2) -0.0013(17) -0.0285(18)
C5 0.0496(19) 0.069(2) 0.073(2) 0.0254(19) -0.0137(18) -0.0327(16)
C6 0.0451(16) 0.0444(14) 0.0547(18) 0.0167(13) -0.0129(13) -0.0193(12)
C7 0.0281(12) 0.0435(12) 0.0392(14) 0.0145(11) -0.0064(10) -0.0101(10)
C8 0.062(2) 0.0323(12) 0.064(2) 0.0075(13) -0.0237(16) -0.0154(12)
C9 0.083(2) 0.0261(11) 0.063(2) -0.0111(12) -0.0246(18) 0.0077(13)
C10 0.093(3) 0.0364(13) 0.0393(15) -0.0127(12) -0.0135(16) 0.0181(14)
C11 0.062(2) 0.0502(15) 0.0321(14) -0.0056(11) 0.0065(13) 0.0258(14)
C12 0.0424(15) 0.0507(14) 0.0297(12) 0.0006(11) 0.0096(11) 0.0144(11)
C13 0.0504(19) 0.093(3) 0.0390(16) 0.0005(16) 0.0220(14) 0.0196(17)
C14 0.0478(19) 0.095(3) 0.0473(18) 0.0058(17) 0.0225(15) -0.0068(17)
C15 0.0443(16) 0.0729(19) 0.0385(15) 0.0065(14) 0.0122(12) -0.0155(14)
C16 0.0330(13) 0.0447(12) 0.0262(12) 0.0042(10) 0.0053(10) -0.0024(9)
C17 0.0296(12) 0.0387(11) 0.0234(11) 0.0028(9) 0.0040(9) 0.0059(9)
C18 0.0638(19) 0.0331(12) 0.0528(17) 0.0085(12) 0.0080(14) -0.0038(12)
C19 0.0364(13) 0.0351(11) 0.0267(11) 0.0003(9) 0.0003(10) 0.0093(9)
C20 0.0341(12) 0.0296(10) 0.0289(11) 0.0030(8) 0.0068(9) 0.0052(8)
C21 0.0317(12) 0.0291(10) 0.0368(13) 0.0034(9) 0.0110(10) 0.0026(8)
C22 0.0282(11) 0.0359(10) 0.0270(11) 0.0026(9) 0.0048(9) 0.0021(8)
C23 0.0296(12) 0.0281(10) 0.0430(13) 0.0047(9) 0.0122(10) 0.0041(8)
C24 0.0322(12) 0.0318(10) 0.0291(12) 0.0005(9) 0.0076(9) 0.0035(8)
C25 0.0277(12) 0.0297(10) 0.0337(12) 0.0045(9) 0.0046(9) 0.0023(8)
C26 0.0290(11) 0.0268(9) 0.0320(12) 0.0005(8) 0.0031(9) -0.0008(8)
N1 0.0603(16) 0.0269(9) 0.0497(14) -0.0007(9) -0.0191(12) -0.0034(9)
N2 0.0626(16) 0.0325(10) 0.0292(11) -0.0079(8) -0.0057(10) 0.0169(10)
N3 0.0616(16) 0.0632(15) 0.0305(12) -0.0050(11) -0.0047(11) 0.0139(12)
N4 0.0598(15) 0.0353(10) 0.0467(14) 0.0032(9) 0.0179(12) 0.0183(10)
N5 0.0430(14) 0.0448(12) 0.0683(17) 0.0022(11) 0.0264(13) -0.0043(10)
N6 0.0351(12) 0.0614(14) 0.0372(12) 0.0099(11) -0.0015(10) 0.0061(10)
N7 0.0503(14) 0.0291(10) 0.0791(19) 0.0116(11) 0.0281(13) 0.0072(9)
N8 0.0534(15) 0.0622(14) 0.0372(13) -0.0066(11) 0.0167(11) 0.0069(11)
N9 0.0282(12) 0.0538(13) 0.0590(16) 0.0113(11) 0.0061(11) 0.0030(9)
N10 0.0472(13) 0.0362(10) 0.0509(14) 0.0094(10) 0.0052(11) -0.0108(9)
O1 0.0327(10) 0.0555(11) 0.0407(10) 0.0029(8) 0.0127(8) -0.0009(8)
O2 0.0286(9) 0.0347(8) 0.0406(10) -0.0033(7) 0.0012(7) -0.0078(6)
O3 0.0367(9) 0.0303(7) 0.0317(9) -0.0072(6) 0.0116(7) -0.0034(6)
O4 0.0448(10) 0.0319(8) 0.0318(9) -0.0003(7) 0.0101(7) -0.0043(7)
O5 0.0393(11) 0.0422(10) 0.0388(11) 0.0034(8) 0.0026(8) 0.0146(8)
O6 0.0671(16) 0.0334(10) 0.109(2) -0.0156(11) 0.0425(16) 0.0010(10)
O7 0.0374(12) 0.0672(13) 0.0358(11) 0.0080(9) 0.0105(9) -0.0007(9)
O8 0.0388(11) 0.0557(12) 0.0630(14) 0.0330(11) -0.0178(10) -0.0210(9)
O9 0.0465(11) 0.0314(8) 0.0437(11) 0.0009(8) 0.0023(9) 0.0090(8)
O10 0.0788(18) 0.0463(12) 0.0709(17) -0.0013(12) 0.0362(14) 0.0039(12)
O11 0.0435(13) 0.0652(14) 0.0650(16) 0.0058(12) 0.0190(12) 0.0002(11)
Cu1 0.04653(19) 0.02748(13) 0.03668(17) -0.00784(12) 0.00076(14) -0.00285(11)
Mo1 0.02027(8) 0.01897(7) 0.01951(8) 0.00157(6) 0.00319(6) 0.00171(5)
Gd1 0.02386(5) 0.02401(4) 0.02347(5) -0.00058(4) 0.00304(4) 0.00094(4)

loop_
_atom_type_symbol
_atom_type_description
_atom_type_scat_dispersion_real
_atom_type_scat_dispersion_imag
_atom_type_scat_source
C C 0.0033 0.0016 'International Tables Vol C Tables 4.2.6.8 and 6.1.1.4'
H H 0.0000 0.0000 'International Tables Vol C Tables 4.2.6.8 and 6.1.1.4'
N N 0.0061 0.0033 'International Tables Vol C Tables 4.2.6.8 and 6.1.1.4'
O O 0.0106 0.0060 'International Tables Vol C Tables 4.2.6.8 and 6.1.1.4'
Cu Cu 0.3201 1.2651 'International Tables Vol C Tables 4.2.6.8 and 6.1.1.4'
Mo Mo -1.6832 0.6857 'International Tables Vol C Tables 4.2.6.8 and 6.1.1.4'
Gd Gd -0.1653 3.9035 'International Tables Vol C Tables 4.2.6.8 and 6.1.1.4'

loop_
_geom_angle_atom_site_label_1
_geom_angle_atom_site_label_2
_geom_angle_atom_site_label_3
_geom_angle
O1 C1 H1A 109.5
O1 C1 H1B 109.5
H1A C1 H1B 109.5
O1 C1 H1C 109.5
H1A C1 H1C 109.5
H1B C1 H1C 109.5
C3 C2 O1 124.9(3)
C3 C2 C7 121.3(3)
O1 C2 C7 113.8(2)
C2 C3 C4 119.2(4)
C2 C3 H3 120.4
C4 C3 H3 120.4
C5 C4 C3 121.0(3)
C5 C4 H4 119.5
C3 C4 H4 119.5
C4 C5 C6 121.6(3)
C4 C5 H5 119.2
C6 C5 H5 119.2
C5 C6 C7 117.4(3)
C5 C6 C8 119.0(3)
C7 C6 C8 123.6(3)
O2 C7 C2 117.2(2)
O2 C7 C6 123.4(3)
C2 C7 C6 119.4(3)
N1 C8 C6 125.5(2)
N1 C8 H8 117.2
C6 C8 H8 117.2
N1 C9 C10 109.7(2)
N1 C9 H9A 109.7
C10 C9 H9A 109.7
N1 C9 H9B 109.7
C10 C9 H9B 109.7
H9A C9 H9B 108.2
N2 C10 C9 109.3(3)
N2 C10 H10A 109.8
C9 C10 H10A 109.8
N2 C10 H10B 109.8
C9 C10 H10B 109.8
H10A C10 H10B 108.3
N2 C11 C12 125.1(2)
N2 C11 H11 117.5
C12 C11 H11 117.5
C17 C12 C13 117.6(3)
C17 C12 C11 122.8(3)
C13 C12 C11 119.5(3)
C14 C13 C12 122.0(3)
C14 C13 H13 119.0
C12 C13 H13 119.0
C13 C14 C15 120.1(3)
C13 C14 H14 120.0
C15 C14 H14 120.0
C16 C15 C14 119.4(3)
C16 C15 H15 120.3
C14 C15 H15 120.3
C15 C16 O4 123.8(2)
C15 C16 C17 121.6(3)
O4 C16 C17 114.6(2)
O3 C17 C16 116.5(2)
O3 C17 C12 124.4(2)
C16 C17 C12 119.1(2)
O4 C18 H18A 109.5
O4 C18 H18B 109.5
H18A C18 H18B 109.5
O4 C18 H18C 109.5
H18A C18 H18C 109.5
H18B C18 H18C 109.5
N3 C19 Mo1 175.2(2)
N4 C20 Mo1 179.4(2)
N5 C21 Mo1 177.2(2)
N6 C22 Mo1 178.3(2)
N7 C23 Mo1 176.5(2)
N8 C24 Mo1 176.7(2)
N9 C25 Mo1 177.3(2)
N10 C26 Mo1 178.5(2)
C8 N1 C9 123.8(3)
C8 N1 Cu1 124.9(2)
C9 N1 Cu1 111.2(2)
C11 N2 C10 122.4(3)
C11 N2 Cu1 126.51(18)
C10 N2 Cu1 110.9(2)
C2 O1 C1 115.9(2)
C2 O1 Gd1 117.57(16)
C1 O1 Gd1 126.48(18)
C7 O2 Cu1 122.55(17)
C7 O2 Gd1 130.15(17)
Cu1 O2 Gd1 104.35(7)
C17 O3 Cu1 125.69(14)
C17 O3 Gd1 128.55(14)
Cu1 O3 Gd1 105.76(7)
C16 O4 C18 114.4(2)
C16 O4 Gd1 113.70(13)
C18 O4 Gd1 124.25(16)
Gd1 O5 H1W 114(3)
Gd1 O5 H2W 121(3)
H1W O5 H2W 114(4)
Gd1 O6 H3W 116(4)
Gd1 O6 H4W 129(3)
H3W O6 H4W 105(5)
Gd1 O7 H5W 122(3)
Gd1 O7 H6W 119(4)
H5W O7 H6W 118(5)
Gd1 O8 H7W 122(3)
Gd1 O8 H8W 124(2)
H7W O8 H8W 111(3)
Gd1 O9 H9W 121(3)
Gd1 O9 H10W 113(3)
H9W O9 H10W 107(4)
H11W O10 H12W 108(5)
H13W O11 H14W 104(4)
O3 Cu1 N1 175.48(9)
O3 Cu1 O2 83.65(7)
N1 Cu1 O2 94.58(10)
O3 Cu1 N2 94.39(9)
N1 Cu1 N2 87.05(12)
O2 Cu1 N2 175.29(8)
O3 Cu1 Gd1 41.55(5)
N1 Cu1 Gd1 136.27(9)
O2 Cu1 Gd1 42.22(5)
N2 Cu1 Gd1 135.40(8)
C24 Mo1 C23 75.73(9)
C24 Mo1 C25 72.24(9)
C23 Mo1 C25 76.18(8)
C24 Mo1 C19 143.37(9)
C23 Mo1 C19 86.44(9)
C25 Mo1 C19 72.54(9)
C24 Mo1 C22 72.05(9)
C23 Mo1 C22 111.85(9)
C25 Mo1 C22 139.75(9)
C19 Mo1 C22 144.54(9)
C24 Mo1 C21 117.22(9)
C23 Mo1 C21 68.92(8)
C25 Mo1 C21 138.96(9)
C19 Mo1 C21 84.18(10)
C22 Mo1 C21 75.41(9)
C24 Mo1 C20 139.57(9)
C23 Mo1 C20 139.03(9)
C25 Mo1 C20 126.33(9)
C19 Mo1 C20 72.24(9)
C22 Mo1 C20 74.45(9)
C21 Mo1 C20 74.33(9)
C24 Mo1 C26 78.85(9)
C23 Mo1 C26 145.51(9)
C25 Mo1 C26 74.10(8)
C19 Mo1 C26 100.82(9)
C22 Mo1 C26 81.36(9)
C21 Mo1 C26 144.90(8)
C20 Mo1 C26 74.31(9)
O3 Gd1 O2 66.03(6)
O3 Gd1 O8 99.84(8)
O2 Gd1 O8 145.19(7)
O3 Gd1 O6 135.36(8)
O2 Gd1 O6 134.98(8)
O8 Gd1 O6 77.98(9)
O3 Gd1 O5 76.06(7)
O2 Gd1 O5 75.72(7)
O8 Gd1 O5 133.95(7)
O6 Gd1 O5 74.66(10)
O3 Gd1 O7 144.07(7)
O2 Gd1 O7 98.21(8)
O8 Gd1 O7 74.39(8)
O6 Gd1 O7 79.08(9)
O5 Gd1 O7 133.50(8)
O3 Gd1 O9 74.92(7)
O2 Gd1 O9 73.54(6)
O8 Gd1 O9 72.02(7)
O6 Gd1 O9 141.13(9)
O5 Gd1 O9 144.16(7)
O7 Gd1 O9 69.55(7)
O3 Gd1 O1 123.17(6)
O2 Gd1 O1 61.23(6)
O8 Gd1 O1 135.88(8)
O6 Gd1 O1 77.75(7)
O5 Gd1 O1 72.10(7)
O7 Gd1 O1 65.19(7)
O9 Gd1 O1 107.63(7)
O3 Gd1 O4 61.44(5)
O2 Gd1 O4 123.62(6)
O8 Gd1 O4 65.23(6)
O6 Gd1 O4 78.24(7)
O5 Gd1 O4 73.35(6)
O7 Gd1 O4 136.82(7)
O9 Gd1 O4 109.62(7)
O1 Gd1 O4 141.96(6)
O3 Gd1 Cu1 32.69(4)
O2 Gd1 Cu1 33.43(4)
O8 Gd1 Cu1 124.75(7)
O6 Gd1 Cu1 149.58(8)
O5 Gd1 Cu1 74.92(5)
O7 Gd1 Cu1 123.65(6)
O9 Gd1 Cu1 69.28(5)
O1 Gd1 Cu1 93.20(4)
O4 Gd1 Cu1 92.81(4)

loop_
_geom_bond_atom_site_label_1
_geom_bond_atom_site_label_2
_geom_bond_distance
C1 O1 1.440(3)
C1 H1A 0.9600
C1 H1B 0.9600
C1 H1C 0.9600
C2 C3 1.381(4)
C2 O1 1.384(3)
C2 C7 1.397(4)
C3 C4 1.385(6)
C3 H3 0.9300
C4 C5 1.354(6)
C4 H4 0.9300
C5 C6 1.417(5)
C5 H5 0.9300
C6 C7 1.417(4)
C6 C8 1.438(5)
C7 O2 1.334(3)
C8 N1 1.272(4)
C8 H8 0.9300
C9 N1 1.467(4)
C9 C10 1.502(5)
C9 H9A 0.9700
C9 H9B 0.9700
C10 N2 1.474(3)
C10 H10A 0.9700
C10 H10B 0.9700
C11 N2 1.276(4)
C11 C12 1.453(4)
C11 H11 0.9300
C12 C17 1.409(3)
C12 C13 1.410(4)
C13 C14 1.369(5)
C13 H13 0.9300
C14 C15 1.380(5)
C14 H14 0.9300
C15 C16 1.379(4)
C15 H15 0.9300
C16 O4 1.390(3)
C16 C17 1.396(3)
C17 O3 1.335(3)
C18 O4 1.441(3)
C18 H18A 0.9600
C18 H18B 0.9600
C18 H18C 0.9600
C19 N3 1.145(3)
C19 Mo1 2.158(2)
C20 N4 1.141(3)
C20 Mo1 2.161(2)
C21 N5 1.143(3)
C21 Mo1 2.160(2)
C22 N6 1.140(3)
C22 Mo1 2.159(2)
C23 N7 1.142(3)
C23 Mo1 2.158(2)
C24 N8 1.146(3)
C24 Mo1 2.155(2)
C25 N9 1.141(3)
C25 Mo1 2.158(2)
C26 N10 1.140(3)
C26 Mo1 2.168(2)
N1 Cu1 1.907(2)
N2 Cu1 1.927(2)
O1 Gd1 2.6680(18)
O2 Cu1 1.9226(18)
O2 Gd1 2.3453(15)
O3 Cu1 1.8973(16)
O3 Gd1 2.3304(16)
O4 Gd1 2.6801(17)
O5 Gd1 2.4114(19)
O5 H1W 0.78(5)
O5 H2W 0.77(4)
O6 Gd1 2.407(2)
O6 H3W 0.899(5)
O6 H4W 0.897(5)
O7 Gd1 2.424(2)
O7 H5W 0.82(5)
O7 H6W 0.76(5)
O8 Gd1 2.4059(19)
O8 H7W 0.79(4)
O8 H8W 0.897(5)
O9 Gd1 2.4615(17)
O9 H9W 0.899(5)
O9 H10W 0.83(4)
O10 H11W 0.86(5)
O10 H12W 0.75(6)
O11 H13W 0.82(5)
O11 H14W 0.78(5)
Cu1 Gd1 3.3811(3)
